data_1571309
loop_
_publ_author_name
'Chaturvedi, Atul K.'
'Shukla, Rahul K.'
'Volla, Chandra M. R.'

_publ_section_title
;
 Rh(iii)-catalyzed sp<sup>3</sup>/sp<sup>2</sup>-C-H heteroarylations
 <i>via</i> cascade C-H activation and cyclization.
;
_journal_issue 17
_journal_name_full 'Chemical science'
_journal_page_first 6544
_journal_page_last 6551
_journal_paper_doi 10.1039/d3sc06955a
_journal_volume 15
_journal_year 2024
_chemical_formula_moiety 'C31 H24 N2 O2 S'
_chemical_formula_sum 'C31 H24 N2 O2 S'
_chemical_formula_weight 488.58
_space_group_crystal_system triclinic
_space_group_IT_number 2
_space_group_name_Hall '-P 1'
_space_group_name_H-M_alt 'P -1'
_atom_sites_solution_hydrogens geom
_audit_creation_date 2023-01-03
_audit_creation_method
;
Olex2 1.3-ac4
(compiled 2019.04.23 svn.r3594 for Rigaku Oxford Diffraction, GUI svn.r5739)
;
_audit_update_record
;
2023-04-27 deposited with the CCDC.	2024-03-27 downloaded from the CCDC.
;
_cell_angle_alpha 88.421(2)
_cell_angle_beta 69.933(2)
_cell_angle_gamma 76.069(2)
_cell_formula_units_Z 2
_cell_length_a 9.3547(2)
_cell_length_b 11.5560(3)
_cell_length_c 12.3884(3)
_cell_measurement_reflns_used 5458
_cell_measurement_temperature 150
_cell_measurement_theta_max 72.6860
_cell_measurement_theta_min 3.7890
_cell_volume 1218.69(5)
_computing_cell_refinement 'CrysAlisPro 1.171.39.46 (Rigaku OD, 2018)'
_computing_data_collection 'CrysAlisPro 1.171.39.46 (Rigaku OD, 2018)'
_computing_data_reduction 'CrysAlisPro 1.171.39.46 (Rigaku OD, 2018)'
_computing_molecular_graphics 'Olex2 (Dolomanov et al., 2009)'
_computing_publication_material 'Olex2 (Dolomanov et al., 2009)'
_computing_structure_refinement 'ShelXL (Sheldrick, 2015)'
_computing_structure_solution 'ShelXT (Sheldrick, 2015)'
_diffrn_ambient_temperature 150.0
_diffrn_measured_fraction_theta_full 0.977
_diffrn_measured_fraction_theta_max 0.946
_diffrn_measurement_details
;
List of Runs (angles in degrees, time in seconds):

  # Type    Start    End  Width  t~exp~   \w     \q     \k     \f   Frames
#--------------------------------------------------------------------------
  1  \w   -191.00 -11.00   0.50    2.00    -- -101.00   0.00  36.00  360
  2  \w   -122.00  58.00   0.50    2.00    --  -32.00   0.00 108.00  360
  3  \w   -135.00 -11.00   0.50    2.00    -- -101.00  72.00 108.00  248
  4  \w   -135.00 -11.00   0.50    2.00    -- -101.00  72.00-108.00  248
  5  \w   -135.00 -13.00   0.50    2.00    -- -101.00  72.00  36.00  244
  6  \w   -189.00 -71.00   0.50    2.00    -- -101.00 -72.00-180.00  236
  7  \w    -66.00 -16.50   0.50    2.00    --  -32.00  72.00  36.00   99
  8  \w   -108.00 -17.00   0.50    2.00    -- -101.00  72.00 -36.00  182
  9  \w   -107.00 -18.00   0.50    2.00    -- -101.00  72.00-180.00  178
 10  \w    -53.00  -8.00   0.50    2.00    --  -32.00 -72.00-108.00   90
 11  \w   -187.00-132.50   0.50    2.00    -- -101.00 -72.00 108.00  109
;
_diffrn_measurement_device 'abstract diffractometer'
_diffrn_measurement_device_type 'dtrek-CrysAlisPro-abstract goniometer imported rigaku-d*trek images'
_diffrn_measurement_method '\w scans'
_diffrn_radiation_type CuK\a
_diffrn_radiation_wavelength 1.54184
_diffrn_reflns_av_R_equivalents 0.0729
_diffrn_reflns_av_unetI/netI 0.0687
_diffrn_reflns_Laue_measured_fraction_full 0.977
_diffrn_reflns_Laue_measured_fraction_max 0.946
_diffrn_reflns_limit_h_max 11
_diffrn_reflns_limit_h_min -11
_diffrn_reflns_limit_k_max 11
_diffrn_reflns_limit_k_min -13
_diffrn_reflns_limit_l_max 13
_diffrn_reflns_limit_l_min -15
_diffrn_reflns_number 10290
_diffrn_reflns_point_group_measured_fraction_full 0.977
_diffrn_reflns_point_group_measured_fraction_max 0.946
_diffrn_reflns_theta_full 67.684
_diffrn_reflns_theta_max 72.744
_diffrn_reflns_theta_min 3.806
_exptl_absorpt_coefficient_mu 1.432
_exptl_absorpt_correction_T_max 1.00000
_exptl_absorpt_correction_T_min 0.53454
_exptl_absorpt_correction_type multi-scan
_exptl_absorpt_process_details
;
CrysAlisPro 1.171.39.46 (Rigaku Oxford Diffraction, 2018)
Empirical absorption correction using spherical harmonics,
 implemented in SCALE3 ABSPACK scaling algorithm.
;
_exptl_crystal_colour colourless
_exptl_crystal_colour_primary colourless
_exptl_crystal_density_diffrn 1.331
_exptl_crystal_description block
_exptl_crystal_F_000 512
_exptl_crystal_size_max 0.202
_exptl_crystal_size_mid 0.11
_exptl_crystal_size_min 0.031
_refine_diff_density_max 0.474
_refine_diff_density_min -0.532
_refine_diff_density_rms 0.130
_refine_ls_extinction_method none
_refine_ls_goodness_of_fit_ref 1.033
_refine_ls_hydrogen_treatment constr
_refine_ls_matrix_type full
_refine_ls_number_parameters 326
_refine_ls_number_reflns 4601
_refine_ls_number_restraints 0
_refine_ls_restrained_S_all 1.033
_refine_ls_R_factor_all 0.0827
_refine_ls_R_factor_gt 0.0683
_refine_ls_shift/su_max 0.000
_refine_ls_shift/su_mean 0.000
_refine_ls_structure_factor_coef Fsqd
_refine_ls_weighting_details 'w=1/[\s^2^(Fo^2^)+(0.1599P)^2^+0.1835P] where P=(Fo^2^+2Fc^2^)/3'
_refine_ls_weighting_scheme calc
_refine_ls_wR_factor_gt 0.1885
_refine_ls_wR_factor_ref 0.2237
_reflns_Friedel_coverage 0.000
_reflns_number_gt 3808
_reflns_number_total 4601
_reflns_threshold_expression 'I > 2\s(I)'
_cod_data_source_file d3sc06955a2.cif
_cod_data_source_block cmrv-at-262_cu
_cod_depositor_comments 'Adding full bibliography for 1571308--1571309.cif.'
_cod_database_code 1571309
_shelx_shelxl_version_number 2018/3
_shelx_space_group_comment
;
The symmetry employed for this shelxl refinement is uniquely defined
by the following loop, which should always be used as a source of
symmetry information in preference to the above space-group names.
They are only intended as comments.
;
_shelx_estimated_absorpt_t_max 0.957
_shelx_estimated_absorpt_t_min 0.761
_olex2_refinement_description
;
1. Fixed Uiso
 At 1.2 times of:
  All C(H) groups, All C(H,H) groups
 At 1.5 times of:
  All C(H,H,H) groups
2.a Secondary CH2 refined with riding coordinates:
 C00C(H00A,H00B)
2.b Aromatic/amide H refined with riding coordinates:
 C00E(H00E), C00F(H00F), C00H(H00H), C00I(H00I), C00J(H00J), C00K(H00K),
 C00M(H00M), C00O(H00O), C00P(H00P), C00Q(H00Q), C00R(H00R), C00S(H00S),
 C00T(H00T), C00U(H00U), C00V(H00V), C00W(H00W), C00X(H00X), C00Y(H00Y),
 C00Z(H00Z)
2.c Idealised Me refined as rotating group:
 C010(H01A,H01B,H01C)
;
_olex2_submission_special_instructions 'No special instructions were received'
_oxdiff_exptl_absorpt_empirical_details
;
Empirical correction (ABSPACK) includes:
- Absorption correction using spherical harmonics
- Frame scaling
- Detector area scaling
;

loop_
_space_group_symop_operation_xyz
'x, y, z'
'-x, -y, -z'

loop_
_atom_site_label
_atom_site_type_symbol
_atom_site_fract_x
_atom_site_fract_y
_atom_site_fract_z
_atom_site_U_iso_or_equiv
_atom_site_adp_type
_atom_site_occupancy
_atom_site_site_symmetry_order
_atom_site_calc_flag
_atom_site_refinement_flags_posn
_atom_site_refinement_flags_adp
_atom_site_refinement_flags_occupancy
_atom_site_disorder_assembly
_atom_site_disorder_group
S01 S 0.33920(7) 0.25764(5) 0.87975(5) 0.0329(2) Uani 1 1 d . . . . .
O002 O 0.1922(2) 0.32286(17) 0.87362(16) 0.0402(5) Uani 1 1 d . . . . .
O003 O 0.3438(2) 0.19460(18) 0.97994(15) 0.0454(5) Uani 1 1 d . . . . .
N004 N 0.4207(2) 0.15434(18) 0.76983(16) 0.0306(5) Uani 1 1 d . . . . .
N005 N 0.7017(3) 0.0896(2) 0.20961(18) 0.0368(5) Uani 1 1 d . . . . .
C006 C 0.6537(3) 0.0643(2) 0.6328(2) 0.0292(5) Uani 1 1 d . . . . .
C007 C 0.5485(3) 0.1267(2) 0.57573(19) 0.0273(5) Uani 1 1 d . . . . .
C008 C 0.2588(3) 0.2314(2) 0.6423(2) 0.0300(5) Uani 1 1 d . . . . .
C009 C 0.4108(3) 0.1797(2) 0.65826(19) 0.0284(5) Uani 1 1 d . . . . .
C00A C 0.5746(3) 0.0816(2) 0.7516(2) 0.0304(5) Uani 1 1 d . . . . .
C00B C 0.7382(3) 0.1796(2) 0.2566(2) 0.0314(5) Uani 1 1 d . . . . .
C00C C 0.5830(3) 0.1166(2) 0.44917(19) 0.0282(5) Uani 1 1 d . . . . .
H00A H 0.481981 0.133074 0.435389 0.034 Uiso 1 1 calc R . . . .
H00B H 0.639529 0.033141 0.420751 0.034 Uiso 1 1 calc R . . . .
C00D C 0.6791(3) 0.1987(2) 0.3785(2) 0.0289(5) Uani 1 1 d . . . . .
C00E C 0.1269(3) 0.1890(2) 0.7018(2) 0.0349(6) Uani 1 1 d . . . . .
H00E H 0.131771 0.132440 0.758343 0.042 Uiso 1 1 calc R . . . .
C00F C 0.7921(3) -0.0460(3) 0.7859(2) 0.0419(6) Uani 1 1 d . . . . .
H00F H 0.841100 -0.084332 0.837489 0.050 Uiso 1 1 calc R . . . .
C00G C 0.4662(3) 0.3529(2) 0.8523(2) 0.0329(5) Uani 1 1 d . . . . .
C00H C 0.7123(3) 0.2897(2) 0.4266(2) 0.0362(6) Uani 1 1 d . . . . .
H00H H 0.672932 0.303917 0.507904 0.043 Uiso 1 1 calc R . . . .
C00I C 0.6414(3) 0.0293(2) 0.8300(2) 0.0382(6) Uani 1 1 d . . . . .
H00I H 0.587225 0.043868 0.910551 0.046 Uiso 1 1 calc R . . . .
C00J C 0.8715(3) -0.0657(3) 0.6684(2) 0.0411(6) Uani 1 1 d . . . . .
H00J H 0.974025 -0.117258 0.640885 0.049 Uiso 1 1 calc R . . . .
C00K C 0.8046(3) -0.0120(2) 0.5902(2) 0.0348(6) Uani 1 1 d . . . . .
H00K H 0.859445 -0.026343 0.509713 0.042 Uiso 1 1 calc R . . . .
C00L C 0.8309(3) 0.2525(3) 0.1875(2) 0.0389(6) Uani 1 1 d . . . . .
C00M C -0.0107(3) 0.2293(3) 0.6788(2) 0.0417(6) Uani 1 1 d . . . . .
H00M H -0.100206 0.200513 0.719758 0.050 Uiso 1 1 calc R . . . .
C00N C 0.6577(4) 0.5101(3) 0.8117(3) 0.0546(9) Uani 1 1 d . . . . .
C00O C 0.5708(3) 0.3441(3) 0.9098(2) 0.0432(7) Uani 1 1 d . . . . .
H00O H 0.577494 0.284651 0.963571 0.052 Uiso 1 1 calc R . . . .
C00P C 0.8861(3) 0.2291(3) 0.0653(3) 0.0484(8) Uani 1 1 d . . . . .
H00P H 0.948730 0.275969 0.015702 0.058 Uiso 1 1 calc R . . . .
C00Q C 0.2491(3) 0.3131(2) 0.5596(2) 0.0379(6) Uani 1 1 d . . . . .
H00Q H 0.338212 0.342242 0.518403 0.046 Uiso 1 1 calc R . . . .
C00R C 0.4554(3) 0.4392(3) 0.7732(2) 0.0416(6) Uani 1 1 d . . . . .
H00R H 0.384090 0.443643 0.733196 0.050 Uiso 1 1 calc R . . . .
C00S C 0.1118(3) 0.3530(3) 0.5360(3) 0.0451(7) Uani 1 1 d . . . . .
H00S H 0.107023 0.408719 0.478736 0.054 Uiso 1 1 calc R . . . .
C00T C -0.0185(3) 0.3113(3) 0.5963(3) 0.0469(7) Uani 1 1 d . . . . .
H00T H -0.113394 0.338980 0.580975 0.056 Uiso 1 1 calc R . . . .
C00U C 0.8484(4) 0.1395(3) 0.0209(2) 0.0492(7) Uani 1 1 d . . . . .
H00U H 0.884827 0.122475 -0.059939 0.059 Uiso 1 1 calc R . . . .
C00V C 0.5503(4) 0.5189(3) 0.7533(3) 0.0528(8) Uani 1 1 d . . . . .
H00V H 0.542923 0.579186 0.700449 0.063 Uiso 1 1 calc R . . . .
C00W C 0.7555(4) 0.0731(3) 0.0958(2) 0.0461(7) Uani 1 1 d . . . . .
H00W H 0.728769 0.011580 0.063220 0.055 Uiso 1 1 calc R . . . .
C00X C 0.8619(3) 0.3445(3) 0.2408(3) 0.0485(7) Uani 1 1 d . . . . .
H00X H 0.923640 0.394254 0.195002 0.058 Uiso 1 1 calc R . . . .
C00Y C 0.8047(3) 0.3630(3) 0.3566(3) 0.0449(7) Uani 1 1 d . . . . .
H00Y H 0.826618 0.425634 0.391479 0.054 Uiso 1 1 calc R . . . .
C00Z C 0.6662(3) 0.4237(3) 0.8878(3) 0.0531(8) Uani 1 1 d . . . . .
H00Z H 0.739045 0.417590 0.926675 0.064 Uiso 1 1 calc R . . . .
C010 C 0.7615(5) 0.5966(5) 0.7902(4) 0.0892(16) Uani 1 1 d . . . . .
H01A H 0.724675 0.662274 0.746909 0.134 Uiso 1 1 calc GR . . . .
H01B H 0.869955 0.554952 0.745722 0.134 Uiso 1 1 calc GR . . . .
H01C H 0.757131 0.628677 0.863989 0.134 Uiso 1 1 calc GR . . . .

loop_
_atom_site_aniso_label
_atom_site_aniso_U_11
_atom_site_aniso_U_22
_atom_site_aniso_U_33
_atom_site_aniso_U_23
_atom_site_aniso_U_13
_atom_site_aniso_U_12
S01 0.0323(4) 0.0340(4) 0.0274(4) -0.0040(2) -0.0062(2) -0.0041(3)
O002 0.0265(9) 0.0441(11) 0.0423(10) -0.0085(8) -0.0068(7) -0.0010(8)
O003 0.0572(12) 0.0454(12) 0.0289(9) 0.0036(8) -0.0104(8) -0.0106(9)
N004 0.0297(10) 0.0303(11) 0.0287(10) -0.0012(8) -0.0097(8) -0.0019(8)
N005 0.0439(12) 0.0341(12) 0.0302(10) 0.0000(8) -0.0127(9) -0.0058(9)
C006 0.0313(12) 0.0253(12) 0.0311(11) 0.0014(9) -0.0117(9) -0.0061(9)
C007 0.0262(11) 0.0260(12) 0.0301(11) 0.0002(9) -0.0108(9) -0.0053(9)
C008 0.0295(12) 0.0248(12) 0.0326(12) -0.0041(9) -0.0111(9) 0.0001(9)
C009 0.0316(12) 0.0253(12) 0.0278(11) 0.0011(8) -0.0115(9) -0.0043(9)
C00A 0.0301(12) 0.0257(12) 0.0323(12) 0.0018(9) -0.0111(9) -0.0007(9)
C00B 0.0262(11) 0.0302(13) 0.0346(12) 0.0059(9) -0.0118(9) 0.0004(9)
C00C 0.0291(11) 0.0256(12) 0.0296(11) -0.0016(8) -0.0101(9) -0.0058(9)
C00D 0.0242(11) 0.0276(12) 0.0343(12) 0.0020(9) -0.0124(9) -0.0019(9)
C00E 0.0300(12) 0.0349(14) 0.0358(12) -0.0014(10) -0.0104(9) -0.0017(10)
C00F 0.0402(14) 0.0394(15) 0.0469(15) 0.0073(11) -0.0217(12) -0.0023(11)
C00G 0.0298(12) 0.0309(13) 0.0335(12) -0.0052(9) -0.0100(9) 0.0001(9)
C00H 0.0375(13) 0.0315(13) 0.0446(14) 0.0048(10) -0.0206(11) -0.0084(10)
C00I 0.0423(14) 0.0411(15) 0.0303(12) 0.0039(10) -0.0153(10) -0.0049(11)
C00J 0.0340(13) 0.0387(15) 0.0472(15) 0.0030(11) -0.0168(11) 0.0011(11)
C00K 0.0309(12) 0.0301(13) 0.0394(13) -0.0037(10) -0.0110(10) -0.0013(10)
C00L 0.0265(12) 0.0446(16) 0.0443(14) 0.0159(12) -0.0132(10) -0.0062(10)
C00M 0.0300(13) 0.0462(16) 0.0447(15) -0.0098(12) -0.0123(11) -0.0015(11)
C00N 0.0398(15) 0.064(2) 0.0492(17) -0.0276(15) 0.0051(12) -0.0195(14)
C00O 0.0395(14) 0.0477(17) 0.0413(14) -0.0095(12) -0.0199(11) 0.0011(12)
C00P 0.0307(13) 0.065(2) 0.0434(15) 0.0218(14) -0.0098(11) -0.0073(13)
C00Q 0.0362(13) 0.0343(14) 0.0379(13) 0.0023(10) -0.0123(10) 0.0004(10)
C00R 0.0404(15) 0.0366(15) 0.0467(15) 0.0015(11) -0.0173(12) -0.0040(11)
C00S 0.0451(16) 0.0397(16) 0.0455(15) 0.0002(12) -0.0203(12) 0.0057(12)
C00T 0.0383(14) 0.0482(17) 0.0518(16) -0.0124(13) -0.0243(12) 0.0081(12)
C00U 0.0452(16) 0.062(2) 0.0312(13) 0.0062(12) -0.0095(11) -0.0031(14)
C00V 0.0600(19) 0.0410(17) 0.0509(17) 0.0002(13) -0.0079(14) -0.0168(14)
C00W 0.0529(17) 0.0466(17) 0.0312(13) -0.0015(11) -0.0116(11) -0.0019(13)
C00X 0.0378(15) 0.0525(18) 0.0645(19) 0.0243(14) -0.0244(13) -0.0207(13)
C00Y 0.0470(16) 0.0376(16) 0.0643(18) 0.0128(13) -0.0329(14) -0.0174(12)
C00Z 0.0351(15) 0.069(2) 0.0536(18) -0.0226(16) -0.0137(13) -0.0090(14)
C010 0.076(3) 0.109(4) 0.074(3) -0.037(2) 0.011(2) -0.057(3)

loop_
_atom_type_symbol
_atom_type_description
_atom_type_scat_dispersion_real
_atom_type_scat_dispersion_imag
_atom_type_scat_source
C C 0.0181 0.0091 'International Tables Vol C Tables 4.2.6.8 and 6.1.1.4'
H H 0.0000 0.0000 'International Tables Vol C Tables 4.2.6.8 and 6.1.1.4'
N N 0.0311 0.0180 'International Tables Vol C Tables 4.2.6.8 and 6.1.1.4'
O O 0.0492 0.0322 'International Tables Vol C Tables 4.2.6.8 and 6.1.1.4'
S S 0.3331 0.5567 'International Tables Vol C Tables 4.2.6.8 and 6.1.1.4'

loop_
_geom_angle_atom_site_label_1
_geom_angle_atom_site_label_2
_geom_angle_atom_site_label_3
_geom_angle
_geom_angle_site_symmetry_1
_geom_angle_site_symmetry_3
_geom_angle_publ_flag
O002 S01 O003 119.79(12) . . ?
O002 S01 N004 107.42(10) . . ?
O002 S01 C00G 108.84(12) . . ?
O003 S01 N004 105.59(11) . . ?
O003 S01 C00G 109.18(12) . . ?
N004 S01 C00G 105.00(11) . . ?
C009 N004 S01 121.60(16) . . ?
C00A N004 S01 118.74(16) . . ?
C00A N004 C009 106.85(18) . . ?
C00W N005 C00B 117.7(2) . . ?
C00A C006 C007 108.3(2) . . ?
C00A C006 C00K 119.5(2) . . ?
C00K C006 C007 131.9(2) . . ?
C006 C007 C00C 124.2(2) . . ?
C009 C007 C006 107.7(2) . . ?
C009 C007 C00C 127.5(2) . . ?
C00E C008 C009 120.3(2) . . ?
C00Q C008 C009 120.5(2) . . ?
C00Q C008 C00E 118.8(2) . . ?
N004 C009 C008 121.91(19) . . ?
C007 C009 N004 109.7(2) . . ?
C007 C009 C008 126.9(2) . . ?
C006 C00A N004 107.5(2) . . ?
C00I C00A N004 130.0(2) . . ?
C00I C00A C006 122.4(2) . . ?
N005 C00B C00D 117.9(2) . . ?
N005 C00B C00L 121.9(2) . . ?
C00L C00B C00D 120.2(2) . . ?
C007 C00C C00D 115.75(19) . . ?
C00B C00D C00C 118.3(2) . . ?
C00H C00D C00B 118.6(2) . . ?
C00H C00D C00C 123.1(2) . . ?
C00M C00E C008 120.2(3) . . ?
C00J C00F C00I 121.2(2) . . ?
C00O C00G S01 120.8(2) . . ?
C00O C00G C00R 121.1(3) . . ?
C00R C00G S01 118.0(2) . . ?
C00D C00H C00Y 120.9(3) . . ?
C00A C00I C00F 117.2(2) . . ?
C00K C00J C00F 121.3(2) . . ?
C00J C00K C006 118.3(2) . . ?
C00B C00L C00P 117.4(3) . . ?
C00X C00L C00B 119.1(3) . . ?
C00X C00L C00P 123.4(3) . . ?
C00E C00M C00T 120.2(3) . . ?
C00V C00N C010 120.1(4) . . ?
C00Z C00N C00V 119.4(3) . . ?
C00Z C00N C010 120.6(4) . . ?
C00G C00O C00Z 118.9(3) . . ?
C00U C00P C00L 119.6(3) . . ?
C00S C00Q C008 121.1(3) . . ?
C00V C00R C00G 119.1(3) . . ?
C00Q C00S C00T 119.6(3) . . ?
C00S C00T C00M 120.1(3) . . ?
C00P C00U C00W 118.8(3) . . ?
C00R C00V C00N 119.9(3) . . ?
N005 C00W C00U 124.6(3) . . ?
C00Y C00X C00L 120.6(3) . . ?
C00X C00Y C00H 120.7(3) . . ?
C00N C00Z C00O 121.5(3) . . ?

loop_
_geom_bond_atom_site_label_1
_geom_bond_atom_site_label_2
_geom_bond_distance
_geom_bond_site_symmetry_2
_geom_bond_publ_flag
S01 O002 1.4265(19) . ?
S01 O003 1.430(2) . ?
S01 N004 1.6732(19) . ?
S01 C00G 1.752(3) . ?
N004 C009 1.434(3) . ?
N004 C00A 1.426(3) . ?
N005 C00B 1.370(3) . ?
N005 C00W 1.326(3) . ?
C006 C007 1.448(3) . ?
C006 C00A 1.397(3) . ?
C006 C00K 1.400(3) . ?
C007 C009 1.353(3) . ?
C007 C00C 1.490(3) . ?
C008 C009 1.482(3) . ?
C008 C00E 1.397(3) . ?
C008 C00Q 1.385(4) . ?
C00A C00I 1.379(3) . ?
C00B C00D 1.422(3) . ?
C00B C00L 1.413(4) . ?
C00C C00D 1.516(3) . ?
C00D C00H 1.370(4) . ?
C00E C00M 1.382(4) . ?
C00F C00I 1.396(4) . ?
C00F C00J 1.385(4) . ?
C00G C00O 1.379(4) . ?
C00G C00R 1.390(4) . ?
C00H C00Y 1.420(4) . ?
C00J C00K 1.382(4) . ?
C00L C00P 1.432(4) . ?
C00L C00X 1.403(4) . ?
C00M C00T 1.383(4) . ?
C00N C00V 1.410(5) . ?
C00N C00Z 1.361(5) . ?
C00N C010 1.513(5) . ?
C00O C00Z 1.389(5) . ?
C00P C00U 1.355(5) . ?
C00Q C00S 1.382(4) . ?
C00R C00V 1.388(4) . ?
C00S C00T 1.384(4) . ?
C00U C00W 1.391(4) . ?
C00X C00Y 1.351(5) . ?
